data_1543807
loop_
_publ_author_name
'Ahlin, Joachim S. E.'
'Cramer, Nicolai'

_publ_section_title
;
 Chiral N-Heterocyclic Carbene Ligand Enabled Nickel(0)-Catalyzed
 Enantioselective Three-Component Couplings as Direct Access to Silylated
 Indanols.
;
_journal_issue 13
_journal_name_full 'Organic letters'
_journal_page_first 3242
_journal_page_last 3245
_journal_paper_doi 10.1021/acs.orglett.6b01492
_journal_volume 18
_journal_year 2016
_chemical_absolute_configuration rmad
_chemical_formula_moiety 'C21 H19 Br O2'
_chemical_formula_sum 'C21 H19 Br O2'
_chemical_formula_weight 383.27
_space_group_IT_number 4
_symmetry_cell_setting monoclinic
_symmetry_space_group_name_Hall 'P 2yb'
_symmetry_space_group_name_H-M 'P 1 21 1'
_atom_sites_solution_hydrogens geom
_atom_sites_solution_primary direct
_atom_sites_solution_secondary difmap
_audit_creation_method SHELXL-97
_audit_update_record
;
2016-03-04 # Formatted by publCIF

;
_cell_angle_alpha 90.00
_cell_angle_beta 103.47(2)
_cell_angle_gamma 90.00
_cell_formula_units_Z 2
_cell_length_a 11.911(4)
_cell_length_b 5.8447(13)
_cell_length_c 12.531(3)
_cell_measurement_reflns_used 69
_cell_measurement_temperature 120(2)
_cell_measurement_theta_max 22
_cell_measurement_theta_min 3
_cell_volume 848.4(4)
_computing_cell_refinement 'Dirax/lsq (Duisenberg & Schreurs, 1989-2000)'
_computing_data_collection 'Collect (Bruker AXS BV, 1997-2004)'
_computing_data_reduction 'EvalCCD (Duisenberg & Schreurs, 1990-2000)'
_computing_molecular_graphics 'Bruker SHELXTL'
_computing_publication_material 'Bruker SHELXTL'
_computing_structure_refinement 'SHELXL-97 (Sheldrick, 1997)'
_computing_structure_solution 'SHELXS-97 (Sheldrick, 1990)'
_diffrn_ambient_temperature 120(2)
_diffrn_measured_fraction_theta_full 0.996
_diffrn_measured_fraction_theta_max 0.996
_diffrn_measurement_device_type 'Bruker APEX II CCD'
_diffrn_measurement_method 'phi and omega scans'
_diffrn_radiation_monochromator graphite
_diffrn_radiation_source 'fine-focus sealed tube'
_diffrn_radiation_type MoK\a
_diffrn_radiation_wavelength 0.71073
_diffrn_reflns_av_R_equivalents 0.1004
_diffrn_reflns_av_sigmaI/netI 0.0826
_diffrn_reflns_limit_h_max 15
_diffrn_reflns_limit_h_min -15
_diffrn_reflns_limit_k_max 7
_diffrn_reflns_limit_k_min -7
_diffrn_reflns_limit_l_max 16
_diffrn_reflns_limit_l_min -16
_diffrn_reflns_number 10623
_diffrn_reflns_theta_full 27.48
_diffrn_reflns_theta_max 27.48
_diffrn_reflns_theta_min 2.69
_exptl_absorpt_coefficient_mu 2.432
_exptl_absorpt_correction_T_max 0.7456
_exptl_absorpt_correction_T_min 0.3866
_exptl_absorpt_correction_type multi-scan
_exptl_absorpt_process_details 'SADABS 2008, Bruker AXS, 2008'
_exptl_crystal_colour colourless
_exptl_crystal_density_diffrn 1.500
_exptl_crystal_density_method 'not measured'
_exptl_crystal_description prism
_exptl_crystal_F_000 392
_exptl_crystal_size_max 0.47
_exptl_crystal_size_mid 0.26
_exptl_crystal_size_min 0.20
_refine_diff_density_max 0.829
_refine_diff_density_min -0.513
_refine_diff_density_rms 0.101
_refine_ls_abs_structure_details 'Flack H D (1983), Acta Cryst. A39, 876-881'
_refine_ls_abs_structure_Flack 0.085(14)
_refine_ls_extinction_method none
_refine_ls_goodness_of_fit_ref 1.063
_refine_ls_hydrogen_treatment constr
_refine_ls_matrix_type full
_refine_ls_number_parameters 218
_refine_ls_number_reflns 3726
_refine_ls_number_restraints 1
_refine_ls_restrained_S_all 1.063
_refine_ls_R_factor_all 0.0636
_refine_ls_R_factor_gt 0.0482
_refine_ls_shift/su_max 0.000
_refine_ls_shift/su_mean 0.000
_refine_ls_structure_factor_coef Fsqd
_refine_ls_weighting_details 'calc w=1/[\s^2^(Fo^2^)+(0.0564P)^2^+0.1735P] where P=(Fo^2^+2Fc^2^)/3'
_refine_ls_weighting_scheme calc
_refine_ls_wR_factor_gt 0.1108
_refine_ls_wR_factor_ref 0.1230
_reflns_number_gt 3174
_reflns_number_total 3726
_reflns_threshold_expression >2sigma(I)
_cod_data_source_file ol6b01492_si_002.cif
_cod_data_source_block ja-269-2
_cod_original_sg_symbol_H-M 'P 21'
_cod_database_code 1543807
_publcif_datablock.id {a2aff61a-dcd8-4164-98f9-d1ffd1dda486}

_publcif_info_exptl_table_max_cols 4
_publcif_info_exptl_table_use_headnotes n

loop_
_symmetry_equiv_pos_as_xyz
'x, y, z'
'-x, y+1/2, -z'

loop_
_atom_site_label
_atom_site_type_symbol
_atom_site_fract_x
_atom_site_fract_y
_atom_site_fract_z
_atom_site_U_iso_or_equiv
_atom_site_adp_type
_atom_site_occupancy
_atom_site_symmetry_multiplicity
_atom_site_calc_flag
_atom_site_refinement_flags
Br1 Br 0.17205(4) -0.28380(9) 0.10809(3) 0.03194(14) Uani 1 1 d .
O1 O 0.1999(2) 0.3861(6) 0.5609(2) 0.0253(7) Uani 1 1 d .
O2 O 0.0453(3) 0.5576(6) 0.4492(3) 0.0373(9) Uani 1 1 d .
C1 C 0.2003(4) 0.5566(8) 0.6474(3) 0.0237(9) Uani 1 1 d .
H1 H 0.1274 0.6483 0.6301 0.028 Uiso 1 1 calc R
C2 C 0.2124(4) 0.4311(9) 0.7560(3) 0.0255(9) Uani 1 1 d .
C3 C 0.1423(4) 0.2566(10) 0.7783(4) 0.0358(14) Uani 1 1 d .
H3 H 0.0795 0.2009 0.7231 0.043 Uiso 1 1 calc R
C4 C 0.1663(4) 0.1655(10) 0.8836(4) 0.0387(14) Uani 1 1 d .
H4 H 0.1196 0.0456 0.9007 0.046 Uiso 1 1 calc R
C5 C 0.2584(4) 0.2484(11) 0.9644(3) 0.0290(12) Uani 1 1 d .
H5 H 0.2732 0.1852 1.0362 0.035 Uiso 1 1 calc R
C6 C 0.3281(4) 0.4207(9) 0.9415(4) 0.0268(9) Uani 1 1 d .
H6 H 0.3910 0.4758 0.9968 0.032 Uiso 1 1 calc R
C7 C 0.3049(4) 0.5140(8) 0.8352(3) 0.0236(9) Uani 1 1 d .
C8 C 0.3715(3) 0.6976(10) 0.7903(3) 0.0229(8) Uani 1 1 d .
H8 H 0.3718 0.8465 0.8297 0.028 Uiso 1 1 calc R
C9 C 0.4948(4) 0.6229(8) 0.7847(4) 0.0246(9) Uani 1 1 d .
H9 H 0.5405 0.5500 0.8533 0.030 Uiso 1 1 calc R
C10 C 0.5555(4) 0.8252(8) 0.7431(4) 0.0304(10) Uani 1 1 d .
H10A H 0.6389 0.7946 0.7521 0.036 Uiso 1 1 calc R
H10B H 0.5456 0.9681 0.7823 0.036 Uiso 1 1 calc R
C11 C 0.4921(4) 0.8404(9) 0.6184(4) 0.0302(10) Uani 1 1 d .
H11A H 0.4549 0.9915 0.6006 0.036 Uiso 1 1 calc R
H11B H 0.5463 0.8133 0.5708 0.036 Uiso 1 1 calc R
C12 C 0.4008(4) 0.6474(7) 0.6053(3) 0.0211(9) Uani 1 1 d .
H12 H 0.3705 0.5946 0.5281 0.025 Uiso 1 1 calc R
C13 C 0.3067(3) 0.7161(11) 0.6655(3) 0.0223(7) Uani 1 1 d .
H13 H 0.2816 0.8775 0.6470 0.027 Uiso 1 1 calc R
C14 C 0.4686(4) 0.4628(7) 0.6833(4) 0.0236(9) Uani 1 1 d .
H14A H 0.4203 0.3298 0.6926 0.028 Uiso 1 1 calc R
H14B H 0.5392 0.4112 0.6615 0.028 Uiso 1 1 calc R
C15 C 0.1185(4) 0.4124(8) 0.4661(4) 0.0246(9) Uani 1 1 d .
C16 C 0.1344(3) 0.2359(11) 0.3821(3) 0.0234(9) Uani 1 1 d .
C17 C 0.2051(4) 0.0464(8) 0.4072(4) 0.0272(9) Uani 1 1 d .
H17 H 0.2471 0.0229 0.4807 0.033 Uiso 1 1 calc R
C18 C 0.2156(4) -0.1093(8) 0.3273(4) 0.0285(10) Uani 1 1 d .
H18 H 0.2644 -0.2391 0.3453 0.034 Uiso 1 1 calc R
C19 C 0.1537(4) -0.0732(8) 0.2196(4) 0.0247(9) Uani 1 1 d .
C20 C 0.0831(5) 0.1165(9) 0.1920(4) 0.0356(11) Uani 1 1 d .
H20 H 0.0426 0.1416 0.1182 0.043 Uiso 1 1 calc R
C21 C 0.0727(4) 0.2681(8) 0.2734(4) 0.0320(12) Uani 1 1 d .
H21 H 0.0229 0.3964 0.2555 0.038 Uiso 1 1 calc R

loop_
_atom_site_aniso_label
_atom_site_aniso_U_11
_atom_site_aniso_U_22
_atom_site_aniso_U_33
_atom_site_aniso_U_23
_atom_site_aniso_U_13
_atom_site_aniso_U_12
Br1 0.0427(3) 0.0274(2) 0.0251(2) -0.0019(2) 0.00667(16) 0.0010(3)
O1 0.0191(15) 0.0371(18) 0.0159(15) -0.0014(13) -0.0041(12) 0.0027(13)
O2 0.045(2) 0.0370(19) 0.0218(17) -0.0027(15) -0.0084(15) 0.0146(16)
C1 0.021(2) 0.035(2) 0.0133(19) -0.0018(18) 0.0002(16) 0.0028(18)
C2 0.023(2) 0.040(3) 0.012(2) 0.0017(18) 0.0008(16) 0.0009(19)
C3 0.026(2) 0.061(4) 0.018(2) 0.001(2) -0.0014(16) -0.013(2)
C4 0.036(3) 0.055(4) 0.025(2) 0.004(2) 0.009(2) -0.017(2)
C5 0.031(2) 0.040(4) 0.0163(18) 0.002(2) 0.0050(15) 0.001(2)
C6 0.029(2) 0.037(3) 0.012(2) 0.0000(18) -0.0007(17) 0.002(2)
C7 0.021(2) 0.032(2) 0.014(2) -0.0023(17) -0.0026(16) 0.0035(18)
C8 0.0279(19) 0.025(2) 0.0131(16) -0.005(2) -0.0016(14) 0.001(2)
C9 0.024(2) 0.030(2) 0.014(2) 0.0033(16) -0.0074(17) -0.0030(18)
C10 0.035(3) 0.026(2) 0.025(2) -0.0028(19) -0.004(2) -0.007(2)
C11 0.040(3) 0.025(2) 0.023(2) 0.0015(19) 0.002(2) -0.003(2)
C12 0.030(2) 0.019(2) 0.0125(19) -0.0027(14) 0.0017(16) 0.0009(15)
C13 0.0291(18) 0.0229(16) 0.0129(15) 0.001(2) 0.0006(13) 0.005(3)
C14 0.021(2) 0.021(2) 0.027(2) -0.0005(17) 0.0024(17) 0.0005(17)
C15 0.022(2) 0.031(2) 0.018(2) 0.0053(18) -0.0021(17) -0.0024(18)
C16 0.0259(18) 0.026(2) 0.0165(17) 0.002(2) 0.0015(14) -0.006(2)
C17 0.025(2) 0.034(2) 0.018(2) 0.0073(19) -0.0047(17) -0.0011(19)
C18 0.026(2) 0.031(2) 0.024(2) 0.0001(19) -0.0013(18) 0.0039(18)
C19 0.025(2) 0.028(2) 0.019(2) 0.0000(18) 0.0019(17) -0.0013(18)
C20 0.047(3) 0.031(2) 0.022(3) 0.0025(19) -0.007(2) 0.005(2)
C21 0.041(3) 0.028(3) 0.020(2) 0.0024(16) -0.0068(19) 0.0119(18)

loop_
_atom_type_symbol
_atom_type_description
_atom_type_scat_dispersion_real
_atom_type_scat_dispersion_imag
_atom_type_scat_source
C C 0.0033 0.0016 'International Tables Vol C Tables 4.2.6.8 and 6.1.1.4'
H H 0.0000 0.0000 'International Tables Vol C Tables 4.2.6.8 and 6.1.1.4'
O O 0.0106 0.0060 'International Tables Vol C Tables 4.2.6.8 and 6.1.1.4'
Br Br -0.2901 2.4595 'International Tables Vol C Tables 4.2.6.8 and 6.1.1.4'

loop_
_geom_angle_atom_site_label_1
_geom_angle_atom_site_label_2
_geom_angle_atom_site_label_3
_geom_angle
C15 O1 C1 116.6(3)
O1 C1 C2 108.4(4)
O1 C1 C13 112.2(3)
C2 C1 C13 104.8(3)
O1 C1 H1 110.4
C2 C1 H1 110.4
C13 C1 H1 110.4
C3 C2 C7 121.9(4)
C3 C2 C1 126.7(4)
C7 C2 C1 111.4(4)
C2 C3 C4 118.2(4)
C2 C3 H3 120.9
C4 C3 H3 120.9
C3 C4 C5 120.7(5)
C3 C4 H4 119.7
C5 C4 H4 119.7
C6 C5 C4 120.8(4)
C6 C5 H5 119.6
C4 C5 H5 119.6
C5 C6 C7 119.1(4)
C5 C6 H6 120.5
C7 C6 H6 120.5
C2 C7 C6 119.4(4)
C2 C7 C8 112.2(4)
C6 C7 C8 128.4(4)
C7 C8 C9 113.6(4)
C7 C8 C13 103.8(4)
C9 C8 C13 103.0(3)
C7 C8 H8 112.0
C9 C8 H8 112.0
C13 C8 H8 112.0
C10 C9 C8 108.9(4)
C10 C9 C14 101.9(4)
C8 C9 C14 101.3(3)
C10 C9 H9 114.4
C8 C9 H9 114.4
C14 C9 H9 114.4
C9 C10 C11 103.0(4)
C9 C10 H10A 111.2
C11 C10 H10A 111.2
C9 C10 H10B 111.2
C11 C10 H10B 111.2
H10A C10 H10B 109.1
C12 C11 C10 103.1(4)
C12 C11 H11A 111.1
C10 C11 H11A 111.1
C12 C11 H11B 111.1
C10 C11 H11B 111.1
H11A C11 H11B 109.1
C13 C12 C11 109.3(4)
C13 C12 C14 101.8(3)
C11 C12 C14 101.0(3)
C13 C12 H12 114.4
C11 C12 H12 114.4
C14 C12 H12 114.4
C12 C13 C1 115.8(4)
C12 C13 C8 102.8(3)
C1 C13 C8 107.4(4)
C12 C13 H13 110.2
C1 C13 H13 110.2
C8 C13 H13 110.2
C9 C14 C12 94.2(3)
C9 C14 H14A 112.9
C12 C14 H14A 112.9
C9 C14 H14B 112.9
C12 C14 H14B 112.9
H14A C14 H14B 110.3
O2 C15 O1 125.2(4)
O2 C15 C16 124.2(4)
O1 C15 C16 110.6(4)
C17 C16 C21 118.9(5)
C17 C16 C15 123.7(4)
C21 C16 C15 117.4(5)
C18 C17 C16 121.1(4)
C18 C17 H17 119.5
C16 C17 H17 119.5
C17 C18 C19 119.0(4)
C17 C18 H18 120.5
C19 C18 H18 120.5
C20 C19 C18 121.1(4)
C20 C19 Br1 119.9(3)
C18 C19 Br1 119.0(3)
C21 C20 C19 118.9(4)
C21 C20 H20 120.5
C19 C20 H20 120.5
C20 C21 C16 121.0(5)
C20 C21 H21 119.5
C16 C21 H21 119.5

loop_
_geom_bond_atom_site_label_1
_geom_bond_atom_site_label_2
_geom_bond_distance
Br1 C19 1.913(5)
O1 C15 1.356(5)
O1 C1 1.472(5)
O2 C15 1.200(6)
C1 C2 1.523(6)
C1 C13 1.546(6)
C1 H1 1.0000
C2 C3 1.387(7)
C2 C7 1.388(6)
C3 C4 1.389(6)
C3 H3 0.9500
C4 C5 1.395(6)
C4 H4 0.9500
C5 C6 1.377(7)
C5 H5 0.9500
C6 C7 1.406(6)
C6 H6 0.9500
C7 C8 1.518(7)
C8 C9 1.549(6)
C8 C13 1.579(5)
C8 H8 1.0000
C9 C10 1.539(6)
C9 C14 1.549(6)
C9 H9 1.0000
C10 C11 1.571(7)
C10 H10A 0.9900
C10 H10B 0.9900
C11 C12 1.548(6)
C11 H11A 0.9900
C11 H11B 0.9900
C12 C13 1.543(5)
C12 C14 1.550(6)
C12 H12 1.0000
C13 H13 1.0000
C14 H14A 0.9900
C14 H14B 0.9900
C15 C16 1.517(7)
C16 C17 1.382(7)
C16 C21 1.402(6)
C17 C18 1.381(7)
C17 H17 0.9500
C18 C19 1.395(6)
C18 H18 0.9500
C19 C20 1.385(7)
C20 C21 1.378(7)
C20 H20 0.9500
C21 H21 0.9500

loop_
_geom_torsion_atom_site_label_1
_geom_torsion_atom_site_label_2
_geom_torsion_atom_site_label_3
_geom_torsion_atom_site_label_4
_geom_torsion
C15 O1 C1 C2 134.6(4)
C15 O1 C1 C13 -110.1(4)
O1 C1 C2 C3 -54.9(6)
C13 C1 C2 C3 -174.9(5)
O1 C1 C2 C7 125.6(4)
C13 C1 C2 C7 5.6(5)
C7 C2 C3 C4 0.4(8)
C1 C2 C3 C4 -179.0(5)
C2 C3 C4 C5 0.2(8)
C3 C4 C5 C6 -0.6(8)
C4 C5 C6 C7 0.4(7)
C3 C2 C7 C6 -0.6(7)
C1 C2 C7 C6 178.9(4)
C3 C2 C7 C8 177.7(4)
C1 C2 C7 C8 -2.8(5)
C5 C6 C7 C2 0.2(7)
C5 C6 C7 C8 -177.8(5)
C2 C7 C8 C9 -112.2(4)
C6 C7 C8 C9 65.8(6)
C2 C7 C8 C13 -1.2(5)
C6 C7 C8 C13 176.9(5)
C7 C8 C9 C10 -177.5(3)
C13 C8 C9 C10 71.0(5)
C7 C8 C9 C14 75.6(4)
C13 C8 C9 C14 -36.0(5)
C8 C9 C10 C11 -72.0(4)
C14 C9 C10 C11 34.5(4)
C9 C10 C11 C12 1.3(5)
C10 C11 C12 C13 70.3(4)
C10 C11 C12 C14 -36.5(4)
C11 C12 C13 C1 172.1(4)
C14 C12 C13 C1 -81.7(4)
C11 C12 C13 C8 -71.1(5)
C14 C12 C13 C8 35.1(5)
O1 C1 C13 C12 -9.3(5)
C2 C1 C13 C12 108.2(4)
O1 C1 C13 C8 -123.5(4)
C2 C1 C13 C8 -6.1(5)
C7 C8 C13 C12 -118.1(4)
C9 C8 C13 C12 0.6(5)
C7 C8 C13 C1 4.6(5)
C9 C8 C13 C1 123.2(4)
C10 C9 C14 C12 -55.9(4)
C8 C9 C14 C12 56.4(4)
C13 C12 C14 C9 -56.3(4)
C11 C12 C14 C9 56.3(4)
C1 O1 C15 O2 -2.7(6)
C1 O1 C15 C16 175.7(3)
O2 C15 C16 C17 -168.4(5)
O1 C15 C16 C17 13.1(6)
O2 C15 C16 C21 11.1(7)
O1 C15 C16 C21 -167.4(4)
C21 C16 C17 C18 0.2(7)
C15 C16 C17 C18 179.7(4)
C16 C17 C18 C19 0.1(7)
C17 C18 C19 C20 0.6(7)
C17 C18 C19 Br1 178.1(3)
C18 C19 C20 C21 -1.4(8)
Br1 C19 C20 C21 -178.9(4)
C19 C20 C21 C16 1.7(8)
C17 C16 C21 C20 -1.1(7)
C15 C16 C21 C20 179.4(4)

loop_
_publcif_info_datablock.id
_publcif_info_datablock.publ_exptl
_publcif_info_datablock.publ_geom
_publcif_info_datablock.structure
{a2aff61a-dcd8-4164-98f9-d1ffd1dda486} y y y

loop_
_publcif_info_exptl_table_extra_item
sin_theta_over_lambda_max

loop_
_publcif_info_tables.block_id
_publcif_info_tables.reference_item
{a2aff61a-dcd8-4164-98f9-d1ffd1dda486} '_publcif_info_datablock.publ_exptl'
